data_4515301
loop_
_publ_author_name
'Duan, Jingui'
'Yan, Rui'
'Qin, Linlin'
'Wang, Yong'
'Wen, Lili'
'Cheng, Shaoxiao'
'Xu, Hui'
'Feng, Pingyun'

_publ_section_title
;
 Highly Selective Gaseous and Liquid-Phase Separation over a Novel
 Cobalt(II) Metal-Organic Framework.
;
_journal_issue 27
_journal_name_full 'ACS applied materials &amp; interfaces'
_journal_page_first 23009
_journal_page_last 23017
_journal_paper_doi 10.1021/acsami.8b02714
_journal_volume 10
_journal_year 2018
_chemical_formula_moiety 'C81 H60 Co4 N8 O24'
_chemical_formula_sum 'C81 H60 Co4 N8 O24'
_chemical_formula_weight 1765.09
_space_group_crystal_system orthorhombic
_space_group_IT_number 60
_space_group_name_Hall '-P 2n 2ab'
_space_group_name_H-M_alt 'P b c n'
_atom_sites_solution_hydrogens geom
_audit_creation_date 2016-09-26
_audit_creation_method
;
Olex2 1.2-beta
(compiled 2016.09.09 svn.r3337 for OlexSys, GUI svn.r5227)
;
_cell_angle_alpha 90
_cell_angle_beta 90
_cell_angle_gamma 90
_cell_formula_units_Z 4
_cell_length_a 16.1550(9)
_cell_length_b 15.9078(7)
_cell_length_c 44.217(3)
_cell_measurement_reflns_used 2016
_cell_measurement_temperature 172.6
_cell_measurement_theta_max 20
_cell_measurement_theta_min 2
_cell_volume 11363.3(11)
_computing_molecular_graphics 'Olex2 (Dolomanov et al., 2009)'
_computing_publication_material 'Olex2 (Dolomanov et al., 2009)'
_computing_structure_refinement 'ShelXL (Sheldrick, 2015)'
_diffrn_ambient_temperature 172.6
_diffrn_measured_fraction_theta_full 0.978
_diffrn_measured_fraction_theta_max 0.975
_diffrn_measurement_device_type 'CCD area detector'
_diffrn_measurement_method 'phi and omega scans'
_diffrn_radiation_monochromator graphite
_diffrn_radiation_type MoK\a
_diffrn_radiation_wavelength 0.71073
_diffrn_reflns_av_R_equivalents 0.0982
_diffrn_reflns_av_unetI/netI 0.0719
_diffrn_reflns_Laue_measured_fraction_full 0.978
_diffrn_reflns_Laue_measured_fraction_max 0.975
_diffrn_reflns_limit_h_max 19
_diffrn_reflns_limit_h_min -11
_diffrn_reflns_limit_k_max 17
_diffrn_reflns_limit_k_min -19
_diffrn_reflns_limit_l_max 53
_diffrn_reflns_limit_l_min -53
_diffrn_reflns_number 47926
_diffrn_reflns_point_group_measured_fraction_full 0.978
_diffrn_reflns_point_group_measured_fraction_max 0.975
_diffrn_reflns_theta_full 25.242
_diffrn_reflns_theta_max 25.400
_diffrn_reflns_theta_min 1.561
_exptl_absorpt_coefficient_mu 0.632
_exptl_absorpt_correction_type none
_exptl_crystal_colour colourless
_exptl_crystal_colour_primary colourless
_exptl_crystal_density_diffrn 1.032
_exptl_crystal_description block
_exptl_crystal_F_000 3608
_exptl_crystal_size_max 0.2
_exptl_crystal_size_mid 0.2
_exptl_crystal_size_min 0.2
_refine_diff_density_max 0.639
_refine_diff_density_min -0.684
_refine_diff_density_rms 0.086
_refine_ls_extinction_coef 0.0026(3)
_refine_ls_extinction_expression Fc^*^=kFc[1+0.001xFc^2^\l^3^/sin(2\q)]^-1/4^
_refine_ls_extinction_method 'SHELXL-2014/7 (Sheldrick 2014'
_refine_ls_goodness_of_fit_ref 1.030
_refine_ls_hydrogen_treatment constr
_refine_ls_matrix_type full
_refine_ls_number_parameters 529
_refine_ls_number_reflns 10213
_refine_ls_number_restraints 0
_refine_ls_restrained_S_all 1.030
_refine_ls_R_factor_all 0.0972
_refine_ls_R_factor_gt 0.0634
_refine_ls_shift/su_max 0.000
_refine_ls_shift/su_mean 0.000
_refine_ls_structure_factor_coef Fsqd
_refine_ls_weighting_details 'w=1/[\s^2^(Fo^2^)+(0.0909P)^2^+16.7919P] where P=(Fo^2^+2Fc^2^)/3'
_refine_ls_weighting_scheme calc
_refine_ls_wR_factor_gt 0.1639
_refine_ls_wR_factor_ref 0.1820
_reflns_Friedel_coverage 0.000
_reflns_number_gt 6710
_reflns_number_total 10213
_reflns_threshold_expression 'I > 2\s(I)'
_cod_data_source_file am8b02714_si_001.cif
_cod_data_source_block t_sq
_cod_original_cell_volume 11363.4(10)
_cod_database_code 4515301
_shelx_space_group_comment
;
The symmetry employed for this shelxl refinement is uniquely defined
by the following loop, which should always be used as a source of
symmetry information in preference to the above space-group names.
They are only intended as comments.
;
_shelx_estimated_absorpt_t_max 0.884
_shelx_estimated_absorpt_t_min 0.884
_olex2_refinement_description
;
1. Fixed Uiso
 At 1.2 times of:
  All C(H) groups, All C(H,H) groups
2.a Secondary CH2 refined with riding coordinates:
 C7(H7A,H7B), C21(H21A,H21B), C34(H34A,H34B), C36(H36A,H36B)
2.b Aromatic/amide H refined with riding coordinates:
 C2(H2), C4(H4), C6(H6), C8(H8), C9(H9), C11(H11), C12(H12), C16(H16),
 C18(H18), C20(H20), C22(H22), C23(H23), C25(H25), C26(H26), C29(H29), C30(H30),
  C32(H32), C33(H33), C37(H37), C38(H38), C40(H40), C41(H41)
;
_shelx_shelxl_version_number 2014/7
_olex2_submission_special_instructions 'No special instructions were received'

loop_
_space_group_symop_operation_xyz
'x, y, z'
'-x+1/2, -y+1/2, z+1/2'
'-x, y, -z+1/2'
'x+1/2, -y+1/2, -z'
'-x, -y, -z'
'x-1/2, y-1/2, -z-1/2'
'x, -y, z-1/2'
'-x-1/2, y-1/2, z'

loop_
_atom_site_label
_atom_site_type_symbol
_atom_site_fract_x
_atom_site_fract_y
_atom_site_fract_z
_atom_site_U_iso_or_equiv
_atom_site_adp_type
_atom_site_occupancy
_atom_site_site_symmetry_order
_atom_site_calc_flag
_atom_site_refinement_flags_posn
_atom_site_refinement_flags_adp
_atom_site_refinement_flags_occupancy
Co1 Co 0.04270(4) 0.09704(3) 0.07235(2) 0.01882(17) Uani 1 1 d . . .
Co2 Co -0.04677(4) 0.35593(3) 0.07591(2) 0.02109(18) Uani 1 1 d . . .
O1 O -0.40465(18) 0.29386(17) 0.08391(7) 0.0228(7) Uani 1 1 d . . .
O2 O -0.0976(2) 0.24429(19) 0.06734(7) 0.0304(8) Uani 1 1 d . . .
O3 O -0.08339(19) 0.10531(18) 0.07042(7) 0.0239(7) Uani 1 1 d . . .
O4 O -0.33338(19) -0.07346(18) 0.08672(7) 0.0271(7) Uani 1 1 d . . .
O5 O -0.45465(19) -0.01236(17) 0.08433(7) 0.0242(7) Uani 1 1 d . . .
O6 O 0.39689(19) 0.15851(17) 0.08221(7) 0.0247(7) Uani 1 1 d . . .
O7 O 0.08868(19) 0.21294(18) 0.07759(7) 0.0272(7) Uani 1 1 d . . .
O8 O 0.07690(19) 0.34928(18) 0.06817(7) 0.0249(7) Uani 1 1 d . . .
O9 O 0.3328(2) 0.52802(18) 0.07675(7) 0.0291(7) Uani 1 1 d . . .
O10 O 0.45232(19) 0.46546(17) 0.07181(6) 0.0231(6) Uani 1 1 d . . .
O11 O 0.0280(4) 0.0407(3) 0.21238(9) 0.0764(16) Uani 1 1 d . . .
O12 O 0.0108(3) 0.2535(3) 0.21099(8) 0.0567(12) Uani 1 1 d . . .
N1 N -0.4386(2) 0.3949(2) -0.02436(8) 0.0235(8) Uani 1 1 d . . .
N2 N 0.4288(2) 0.1181(2) -0.02865(8) 0.0253(8) Uani 1 1 d . . .
N3 N 0.0333(2) 0.0875(2) 0.12042(8) 0.0267(9) Uani 1 1 d . . .
N4 N -0.0323(3) 0.3294(2) 0.12271(8) 0.0289(9) Uani 1 1 d . . .
C1 C -0.3504(3) 0.2271(3) 0.08206(9) 0.0189(9) Uani 1 1 d . . .
C2 C -0.2658(3) 0.2342(3) 0.07748(9) 0.0196(9) Uani 1 1 d . . .
H2 H -0.2415 0.2880 0.0748 0.024 Uiso 1 1 calc R . .
C3 C -0.2168(3) 0.1631(2) 0.07687(9) 0.0193(9) Uani 1 1 d . . .
C4 C -0.2525(3) 0.0839(3) 0.08092(9) 0.0196(9) Uani 1 1 d . . .
H4 H -0.2188 0.0349 0.0810 0.024 Uiso 1 1 calc R . .
C5 C -0.3369(3) 0.0772(2) 0.08488(9) 0.0193(9) Uani 1 1 d . . .
C6 C -0.3866(3) 0.1482(3) 0.08571(9) 0.0216(9) Uani 1 1 d . . .
H6 H -0.4446 0.1431 0.0887 0.026 Uiso 1 1 calc R . .
C7 C -0.3808(3) 0.3727(3) 0.07099(10) 0.0240(10) Uani 1 1 d . . .
H7A H -0.3207 0.3811 0.0740 0.029 Uiso 1 1 calc R . .
H7B H -0.4101 0.4187 0.0816 0.029 Uiso 1 1 calc R . .
C8 C -0.4026(3) 0.4580(3) -0.00826(10) 0.0280(10) Uani 1 1 d . . .
H8 H -0.3902 0.5091 -0.0184 0.034 Uiso 1 1 calc R . .
C9 C -0.3832(3) 0.4519(3) 0.02179(10) 0.0308(11) Uani 1 1 d . . .
H9 H -0.3582 0.4980 0.0320 0.037 Uiso 1 1 calc R . .
C10 C -0.4004(3) 0.3774(3) 0.03753(10) 0.0231(9) Uani 1 1 d . . .
C11 C -0.4383(3) 0.3149(3) 0.02122(10) 0.0304(11) Uani 1 1 d . . .
H11 H -0.4533 0.2640 0.0310 0.036 Uiso 1 1 calc R . .
C12 C -0.4549(3) 0.3249(3) -0.00942(10) 0.0304(11) Uani 1 1 d . . .
H12 H -0.4790 0.2793 -0.0201 0.036 Uiso 1 1 calc R . .
C13 C -0.1250(3) 0.1716(3) 0.07118(9) 0.0212(9) Uani 1 1 d . . .
C14 C -0.3773(3) -0.0083(3) 0.08572(9) 0.0215(9) Uani 1 1 d . . .
C15 C 0.3446(3) 0.2269(2) 0.07807(9) 0.0207(9) Uani 1 1 d . . .
C16 C 0.2598(3) 0.2201(3) 0.07674(9) 0.0204(9) Uani 1 1 d . . .
H16 H 0.2344 0.1662 0.0775 0.024 Uiso 1 1 calc R . .
C17 C 0.2110(3) 0.2921(2) 0.07433(9) 0.0195(9) Uani 1 1 d . . .
C18 C 0.2494(3) 0.3709(3) 0.07387(9) 0.0217(9) Uani 1 1 d . . .
H18 H 0.2166 0.4202 0.0721 0.026 Uiso 1 1 calc R . .
C19 C 0.3335(3) 0.3778(3) 0.07593(9) 0.0205(9) Uani 1 1 d . . .
C20 C 0.3827(3) 0.3050(3) 0.07789(9) 0.0220(9) Uani 1 1 d . . .
H20 H 0.4413 0.3093 0.0791 0.026 Uiso 1 1 calc R . .
C21 C 0.3758(3) 0.0825(3) 0.06632(10) 0.0248(10) Uani 1 1 d . . .
H21A H 0.3165 0.0694 0.0695 0.030 Uiso 1 1 calc R . .
H21B H 0.4090 0.0352 0.0743 0.030 Uiso 1 1 calc R . .
C22 C 0.3507(3) 0.1153(3) -0.01825(11) 0.0378(12) Uani 1 1 d . . .
H22 H 0.3068 0.1220 -0.0324 0.045 Uiso 1 1 calc R . .
C23 C 0.3305(3) 0.1033(3) 0.01191(11) 0.0379(12) Uani 1 1 d . . .
H23 H 0.2742 0.1020 0.0181 0.046 Uiso 1 1 calc R . .
C24 C 0.3927(3) 0.0934(3) 0.03277(10) 0.0231(10) Uani 1 1 d . . .
C25 C 0.4729(3) 0.0949(3) 0.02227(10) 0.0267(10) Uani 1 1 d . . .
H25 H 0.5178 0.0877 0.0359 0.032 Uiso 1 1 calc R . .
C26 C 0.4880(3) 0.1068(3) -0.00823(11) 0.0284(10) Uani 1 1 d . . .
H26 H 0.5438 0.1068 -0.0149 0.034 Uiso 1 1 calc R . .
C27 C 0.1196(3) 0.2840(3) 0.07301(9) 0.0221(9) Uani 1 1 d . . .
C28 C 0.3755(3) 0.4614(3) 0.07502(10) 0.0224(9) Uani 1 1 d . . .
C29 C 0.0925(3) 0.1173(3) 0.13843(10) 0.0347(12) Uani 1 1 d . . .
H29 H 0.1360 0.1486 0.1294 0.042 Uiso 1 1 calc R . .
C30 C 0.0947(4) 0.1057(4) 0.16927(12) 0.0524(16) Uani 1 1 d . . .
H30 H 0.1380 0.1293 0.1811 0.063 Uiso 1 1 calc R . .
C31 C 0.0332(5) 0.0593(4) 0.18257(12) 0.0518(16) Uani 1 1 d . . .
C32 C -0.0298(5) 0.0284(4) 0.16414(13) 0.061(2) Uani 1 1 d . . .
H32 H -0.0739 -0.0033 0.1725 0.074 Uiso 1 1 calc R . .
C33 C -0.0271(4) 0.0446(3) 0.13367(11) 0.0431(14) Uani 1 1 d . . .
H33 H -0.0709 0.0239 0.1214 0.052 Uiso 1 1 calc R . .
C34 C 0.0662(5) 0.0942(4) 0.23448(13) 0.072(2) Uani 1 1 d . . .
H34A H 0.1083 0.1300 0.2246 0.086 Uiso 1 1 calc R . .
H34B H 0.0944 0.0593 0.2499 0.086 Uiso 1 1 calc R . .
C35 C 0.0000 0.1505(7) 0.2500 0.067(3) Uani 1 2 d S T P
C36 C -0.0472(5) 0.2027(4) 0.22735(12) 0.0601(18) Uani 1 1 d . . .
H36A H -0.0777 0.1656 0.2132 0.072 Uiso 1 1 calc R . .
H36B H -0.0878 0.2389 0.2379 0.072 Uiso 1 1 calc R . .
C37 C 0.0383(3) 0.3471(3) 0.13757(11) 0.0348(12) Uani 1 1 d . . .
H37 H 0.0808 0.3765 0.1271 0.042 Uiso 1 1 calc R . .
C38 C 0.0516(4) 0.3244(4) 0.16754(12) 0.0504(15) Uani 1 1 d . . .
H38 H 0.1019 0.3390 0.1774 0.061 Uiso 1 1 calc R . .
C39 C -0.0088(4) 0.2805(4) 0.18286(12) 0.0464(14) Uani 1 1 d . . .
C40 C -0.0816(4) 0.2645(3) 0.16807(11) 0.0419(13) Uani 1 1 d . . .
H40 H -0.1255 0.2368 0.1783 0.050 Uiso 1 1 calc R . .
C41 C -0.0911(3) 0.2887(3) 0.13821(11) 0.0377(12) Uani 1 1 d . . .
H41 H -0.1416 0.2759 0.1283 0.045 Uiso 1 1 calc R . .

loop_
_atom_site_aniso_label
_atom_site_aniso_U_11
_atom_site_aniso_U_22
_atom_site_aniso_U_33
_atom_site_aniso_U_23
_atom_site_aniso_U_13
_atom_site_aniso_U_12
Co1 0.0117(3) 0.0116(3) 0.0331(3) 0.0006(2) 0.0008(2) 0.0003(2)
Co2 0.0128(3) 0.0130(3) 0.0375(3) 0.0021(2) 0.0012(3) 0.0005(2)
O1 0.0136(16) 0.0152(15) 0.0396(17) 0.0009(12) -0.0015(13) 0.0036(12)
O2 0.0173(18) 0.0169(16) 0.057(2) 0.0002(14) -0.0014(15) -0.0010(13)
O3 0.0124(16) 0.0158(15) 0.0433(18) -0.0018(13) 0.0006(13) 0.0001(12)
O4 0.0174(17) 0.0134(15) 0.0504(19) 0.0025(13) 0.0023(14) -0.0003(13)
O5 0.0157(17) 0.0093(13) 0.0477(18) -0.0009(12) -0.0011(14) -0.0041(12)
O6 0.0180(17) 0.0132(15) 0.0429(18) -0.0017(13) -0.0042(13) 0.0030(13)
O7 0.0111(17) 0.0167(16) 0.054(2) -0.0015(14) -0.0004(14) -0.0062(12)
O8 0.0134(16) 0.0156(15) 0.0458(18) 0.0015(13) 0.0011(13) 0.0019(13)
O9 0.0142(17) 0.0163(16) 0.057(2) 0.0014(14) -0.0025(14) 0.0016(13)
O10 0.0118(16) 0.0173(15) 0.0402(17) 0.0026(12) -0.0002(13) -0.0027(12)
O11 0.123(5) 0.070(3) 0.036(2) 0.001(2) 0.000(2) -0.012(3)
O12 0.064(3) 0.067(3) 0.040(2) 0.0048(19) -0.0148(19) -0.008(2)
N1 0.016(2) 0.024(2) 0.0310(19) 0.0042(16) -0.0020(15) 0.0024(16)
N2 0.023(2) 0.0149(18) 0.038(2) -0.0014(15) -0.0040(16) 0.0028(16)
N3 0.024(2) 0.023(2) 0.033(2) -0.0034(16) 0.0013(17) 0.0017(17)
N4 0.027(2) 0.022(2) 0.038(2) 0.0047(16) -0.0007(17) -0.0007(17)
C1 0.010(2) 0.018(2) 0.028(2) 0.0001(17) 0.0027(16) 0.0032(17)
C2 0.015(2) 0.017(2) 0.027(2) -0.0003(16) -0.0033(17) -0.0012(18)
C3 0.013(2) 0.015(2) 0.030(2) -0.0012(17) 0.0014(17) 0.0031(17)
C4 0.014(2) 0.016(2) 0.028(2) -0.0029(17) -0.0001(17) 0.0028(17)
C5 0.016(2) 0.014(2) 0.028(2) -0.0019(16) -0.0007(17) -0.0024(17)
C6 0.010(2) 0.022(2) 0.032(2) -0.0008(18) -0.0003(17) -0.0038(18)
C7 0.020(3) 0.015(2) 0.037(2) -0.0064(18) -0.0032(19) 0.0034(18)
C8 0.029(3) 0.020(2) 0.035(2) 0.0002(19) -0.001(2) -0.002(2)
C9 0.034(3) 0.023(2) 0.035(3) -0.0024(19) -0.004(2) -0.005(2)
C10 0.016(2) 0.020(2) 0.033(2) -0.0045(18) 0.0011(18) 0.0052(18)
C11 0.037(3) 0.019(2) 0.035(2) 0.0082(19) -0.004(2) -0.012(2)
C12 0.038(3) 0.021(2) 0.033(2) 0.0009(18) -0.008(2) -0.010(2)
C13 0.020(2) 0.015(2) 0.029(2) -0.0037(17) -0.0004(18) 0.0017(18)
C14 0.013(2) 0.023(2) 0.029(2) 0.0012(18) 0.0020(17) -0.0032(19)
C15 0.021(3) 0.012(2) 0.030(2) 0.0028(16) -0.0015(18) 0.0012(18)
C16 0.014(2) 0.015(2) 0.033(2) -0.0008(17) -0.0014(18) -0.0005(17)
C17 0.012(2) 0.015(2) 0.032(2) -0.0001(17) -0.0001(17) -0.0012(17)
C18 0.016(2) 0.015(2) 0.035(2) -0.0027(17) 0.0018(18) 0.0034(17)
C19 0.016(2) 0.016(2) 0.029(2) 0.0019(17) 0.0008(17) 0.0024(18)
C20 0.009(2) 0.020(2) 0.037(2) -0.0018(18) 0.0015(18) 0.0025(17)
C21 0.017(2) 0.019(2) 0.038(2) -0.0008(18) 0.0027(19) -0.0032(18)
C22 0.022(3) 0.054(3) 0.038(3) 0.000(2) -0.004(2) 0.006(2)
C23 0.018(3) 0.056(3) 0.040(3) 0.000(2) 0.001(2) 0.006(2)
C24 0.022(3) 0.013(2) 0.034(2) -0.0045(17) -0.0017(18) -0.0005(18)
C25 0.016(2) 0.024(2) 0.040(3) 0.0018(19) -0.0031(19) 0.0043(19)
C26 0.017(2) 0.023(2) 0.045(3) 0.003(2) -0.001(2) 0.0014(19)
C27 0.013(2) 0.020(2) 0.033(2) -0.0047(18) 0.0002(18) 0.0005(18)
C28 0.015(2) 0.016(2) 0.036(2) -0.0013(18) -0.0056(18) 0.0000(18)
C29 0.025(3) 0.044(3) 0.034(3) -0.005(2) 0.000(2) 0.005(2)
C30 0.051(4) 0.062(4) 0.045(3) -0.011(3) -0.009(3) 0.001(3)
C31 0.078(5) 0.042(3) 0.036(3) -0.003(2) -0.003(3) 0.002(3)
C32 0.085(6) 0.062(4) 0.037(3) 0.004(3) 0.010(3) -0.030(4)
C33 0.054(4) 0.042(3) 0.033(3) -0.004(2) 0.002(2) -0.019(3)
C34 0.110(7) 0.072(5) 0.034(3) -0.008(3) -0.009(3) 0.018(4)
C35 0.084(8) 0.078(7) 0.040(5) 0.000 -0.027(5) 0.000
C36 0.070(5) 0.077(5) 0.034(3) 0.006(3) -0.004(3) -0.009(4)
C37 0.031(3) 0.032(3) 0.041(3) -0.003(2) -0.001(2) -0.006(2)
C38 0.047(4) 0.054(4) 0.051(3) -0.001(3) -0.014(3) -0.011(3)
C39 0.049(4) 0.055(4) 0.035(3) -0.001(3) -0.003(3) -0.003(3)
C40 0.041(4) 0.047(3) 0.037(3) 0.010(2) 0.000(2) 0.002(3)
C41 0.026(3) 0.043(3) 0.045(3) 0.007(2) -0.003(2) 0.006(2)

loop_
_atom_type_symbol
_atom_type_description
_atom_type_scat_dispersion_real
_atom_type_scat_dispersion_imag
_atom_type_scat_source
C C 0.0033 0.0016 'International Tables Vol C Tables 4.2.6.8 and 6.1.1.4'
H H 0.0000 0.0000 'International Tables Vol C Tables 4.2.6.8 and 6.1.1.4'
Co Co 0.3494 0.9721 'International Tables Vol C Tables 4.2.6.8 and 6.1.1.4'
N N 0.0061 0.0033 'International Tables Vol C Tables 4.2.6.8 and 6.1.1.4'
O O 0.0106 0.0060 'International Tables Vol C Tables 4.2.6.8 and 6.1.1.4'

loop_
_geom_angle_atom_site_label_1
_geom_angle_atom_site_label_2
_geom_angle_atom_site_label_3
_geom_angle
_geom_angle_site_symmetry_1
_geom_angle_site_symmetry_3
O3 Co1 O9 155.01(11) . 8_655
O3 Co1 O10 95.87(12) . 8_655
O3 Co1 N1 95.46(13) . 4
O3 Co1 N3 88.58(14) . .
O7 Co1 O3 108.40(12) . .
O7 Co1 O9 96.04(12) . 8_655
O7 Co1 O10 155.18(13) . 8_655
O7 Co1 N1 90.42(13) . 4
O7 Co1 N3 88.67(14) . .
O10 Co1 O9 59.37(11) 8_655 8_655
O10 Co1 N1 92.45(13) 8_655 4
O10 Co1 N3 86.74(13) 8_655 .
N1 Co1 O9 89.36(13) 4 8_655
N3 Co1 O9 86.81(13) . 8_655
N3 Co1 N1 175.94(15) . 4
O2 Co2 O4 97.39(12) . 8_565
O2 Co2 O5 156.22(13) . 8_565
O2 Co2 O8 109.08(13) . .
O2 Co2 N2 84.92(13) . 4_455
O2 Co2 N4 93.05(14) . .
O5 Co2 O4 59.30(11) 8_565 8_565
O5 Co2 N2 89.04(12) 8_565 4_455
O8 Co2 O4 153.31(11) . 8_565
O8 Co2 O5 94.02(12) . 8_565
O8 Co2 N2 91.53(14) . 4_455
O8 Co2 N4 92.63(14) . .
N2 Co2 O4 87.37(13) 4_455 8_565
N4 Co2 O4 89.23(13) . 8_565
N4 Co2 O5 91.37(13) . 8_565
N4 Co2 N2 175.78(15) . 4_455
C1 O1 C7 118.7(3) . .
C13 O2 Co2 160.9(3) . .
C13 O3 Co1 126.1(3) . .
C14 O4 Co2 85.4(3) . 8
C14 O5 Co2 92.8(3) . 8
C15 O6 C21 116.7(3) . .
C27 O7 Co1 163.9(3) . .
C27 O8 Co2 123.4(3) . .
C28 O9 Co1 85.2(3) . 8_665
C28 O10 Co1 95.0(3) . 8_665
C31 O11 C34 120.4(5) . .
C39 O12 C36 119.3(5) . .
C8 N1 Co1 122.2(3) . 4_455
C12 N1 Co1 121.1(3) . 4_455
C12 N1 C8 116.5(4) . .
C22 N2 Co2 120.5(3) . 4
C26 N2 Co2 123.4(3) . 4
C26 N2 C22 116.1(4) . .
C29 N3 Co1 121.2(3) . .
C33 N3 Co1 121.9(3) . .
C33 N3 C29 116.5(4) . .
C37 N4 Co2 121.8(3) . .
C41 N4 Co2 121.2(3) . .
C41 N4 C37 116.9(4) . .
O1 C1 C2 125.0(4) . .
O1 C1 C6 114.8(4) . .
C2 C1 C6 120.2(4) . .
C1 C2 H2 120.0 . .
C3 C2 C1 120.1(4) . .
C3 C2 H2 120.0 . .
C2 C3 C4 120.0(4) . .
C2 C3 C13 119.5(4) . .
C4 C3 C13 120.4(4) . .
C3 C4 H4 120.2 . .
C5 C4 C3 119.5(4) . .
C5 C4 H4 120.2 . .
C4 C5 C6 121.0(4) . .
C4 C5 C14 120.0(4) . .
C6 C5 C14 118.8(4) . .
C1 C6 H6 120.4 . .
C5 C6 C1 119.1(4) . .
C5 C6 H6 120.4 . .
O1 C7 H7A 109.2 . .
O1 C7 H7B 109.2 . .
O1 C7 C10 112.1(3) . .
H7A C7 H7B 107.9 . .
C10 C7 H7A 109.2 . .
C10 C7 H7B 109.2 . .
N1 C8 H8 118.2 . .
N1 C8 C9 123.5(4) . .
C9 C8 H8 118.2 . .
C8 C9 H9 120.1 . .
C8 C9 C10 119.8(4) . .
C10 C9 H9 120.1 . .
C9 C10 C7 119.0(4) . .
C11 C10 C7 124.8(4) . .
C11 C10 C9 116.1(4) . .
C10 C11 H11 119.5 . .
C10 C11 C12 121.0(4) . .
C12 C11 H11 119.5 . .
N1 C12 C11 123.0(4) . .
N1 C12 H12 118.5 . .
C11 C12 H12 118.5 . .
O2 C13 O3 125.8(4) . .
O2 C13 C3 117.0(4) . .
O3 C13 C3 117.2(4) . .
O4 C14 C5 119.9(4) . .
O5 C14 O4 121.5(4) . .
O5 C14 C5 118.5(4) . .
C16 C15 O6 123.3(4) . .
C16 C15 C20 120.9(4) . .
C20 C15 O6 115.6(4) . .
C15 C16 H16 120.0 . .
C15 C16 C17 120.1(4) . .
C17 C16 H16 120.0 . .
C16 C17 C18 119.2(4) . .
C16 C17 C27 119.5(4) . .
C18 C17 C27 121.3(4) . .
C17 C18 H18 119.6 . .
C19 C18 C17 120.8(4) . .
C19 C18 H18 119.6 . .
C18 C19 C20 120.0(4) . .
C18 C19 C28 121.4(4) . .
C20 C19 C28 118.6(4) . .
C15 C20 C19 119.1(4) . .
C15 C20 H20 120.4 . .
C19 C20 H20 120.4 . .
O6 C21 H21A 109.7 . .
O6 C21 H21B 109.7 . .
O6 C21 C24 109.8(3) . .
H21A C21 H21B 108.2 . .
C24 C21 H21A 109.7 . .
C24 C21 H21B 109.7 . .
N2 C22 H22 118.2 . .
N2 C22 C23 123.7(5) . .
C23 C22 H22 118.2 . .
C22 C23 H23 120.3 . .
C24 C23 C22 119.3(5) . .
C24 C23 H23 120.3 . .
C23 C24 C21 122.5(4) . .
C23 C24 C25 117.4(4) . .
C25 C24 C21 120.0(4) . .
C24 C25 H25 120.1 . .
C24 C25 C26 119.8(4) . .
C26 C25 H25 120.1 . .
N2 C26 C25 123.7(4) . .
N2 C26 H26 118.1 . .
C25 C26 H26 118.1 . .
O7 C27 O8 123.4(4) . .
O7 C27 C17 118.0(4) . .
O8 C27 C17 118.5(4) . .
O9 C28 C19 119.7(4) . .
O10 C28 O9 120.4(4) . .
O10 C28 C19 119.9(4) . .
N3 C29 H29 117.8 . .
N3 C29 C30 124.3(5) . .
C30 C29 H29 117.8 . .
C29 C30 H30 120.7 . .
C31 C30 C29 118.6(5) . .
C31 C30 H30 120.7 . .
O11 C31 C30 125.5(6) . .
O11 C31 C32 116.5(6) . .
C30 C31 C32 117.9(5) . .
C31 C32 H32 120.5 . .
C33 C32 C31 119.1(6) . .
C33 C32 H32 120.5 . .
N3 C33 C32 123.5(5) . .
N3 C33 H33 118.2 . .
C32 C33 H33 118.2 . .
O11 C34 H34A 109.6 . .
O11 C34 H34B 109.6 . .
O11 C34 C35 110.3(6) . .
H34A C34 H34B 108.1 . .
C35 C34 H34A 109.6 . .
C35 C34 H34B 109.6 . .
C34 C35 C34 109.6(9) 3 .
C36 C35 C34 105.2(4) 3 .
C36 C35 C34 105.2(4) . 3
C36 C35 C34 111.8(4) . .
C36 C35 C34 111.8(4) 3 3
C36 C35 C36 113.2(9) . 3
O12 C36 C35 108.3(5) . .
O12 C36 H36A 110.0 . .
O12 C36 H36B 110.0 . .
C35 C36 H36A 110.0 . .
C35 C36 H36B 110.0 . .
H36A C36 H36B 108.4 . .
N4 C37 H37 118.6 . .
N4 C37 C38 122.8(5) . .
C38 C37 H37 118.6 . .
C37 C38 H38 120.3 . .
C39 C38 C37 119.4(5) . .
C39 C38 H38 120.3 . .
O12 C39 C38 116.5(5) . .
O12 C39 C40 125.5(5) . .
C40 C39 C38 117.9(5) . .
C39 C40 H40 120.0 . .
C39 C40 C41 120.0(5) . .
C41 C40 H40 120.0 . .
N4 C41 C40 123.0(5) . .
N4 C41 H41 118.5 . .
C40 C41 H41 118.5 . .

loop_
_geom_bond_atom_site_label_1
_geom_bond_atom_site_label_2
_geom_bond_distance
_geom_bond_site_symmetry_2
Co1 O3 2.043(3) .
Co1 O7 2.001(3) .
Co1 O9 2.300(3) 8_655
Co1 O10 2.095(3) 8_655
Co1 N1 2.148(3) 4
Co1 N3 2.136(4) .
Co2 O2 1.993(3) .
Co2 O4 2.289(3) 8_565
Co2 O5 2.128(3) 8_565
Co2 O8 2.030(3) .
Co2 N2 2.166(4) 4_455
Co2 N4 2.125(4) .
O1 C1 1.379(5) .
O1 C7 1.431(5) .
O2 C13 1.251(5) .
O3 C13 1.251(5) .
O4 Co2 2.289(3) 8
O4 C14 1.257(5) .
O5 Co2 2.128(3) 8
O5 C14 1.252(5) .
O6 C15 1.390(5) .
O6 C21 1.439(5) .
O7 C27 1.252(5) .
O8 C27 1.266(5) .
O9 Co1 2.300(3) 8_665
O9 C28 1.267(5) .
O10 Co1 2.095(3) 8_665
O10 C28 1.250(5) .
O11 C31 1.354(7) .
O11 C34 1.435(8) .
O12 C36 1.433(8) .
O12 C39 1.353(6) .
N1 Co1 2.148(3) 4_455
N1 C8 1.361(6) .
N1 C12 1.321(6) .
N2 Co2 2.166(4) 4
N2 C22 1.344(6) .
N2 C26 1.327(6) .
N3 C29 1.331(6) .
N3 C33 1.327(7) .
N4 C37 1.346(6) .
N4 C41 1.337(6) .
C1 C2 1.386(6) .
C1 C6 1.395(6) .
C2 H2 0.9500 .
C2 C3 1.381(6) .
C3 C4 1.397(6) .
C3 C13 1.510(6) .
C4 H4 0.9500 .
C4 C5 1.379(6) .
C5 C6 1.386(6) .
C5 C14 1.511(6) .
C6 H6 0.9500 .
C7 H7A 0.9900 .
C7 H7B 0.9900 .
C7 C10 1.515(6) .
C8 H8 0.9500 .
C8 C9 1.369(6) .
C9 H9 0.9500 .
C9 C10 1.403(6) .
C10 C11 1.372(6) .
C11 H11 0.9500 .
C11 C12 1.390(6) .
C12 H12 0.9500 .
C15 C16 1.375(6) .
C15 C20 1.386(6) .
C16 H16 0.9500 .
C16 C17 1.395(6) .
C17 C18 1.398(6) .
C17 C27 1.484(6) .
C18 H18 0.9500 .
C18 C19 1.366(6) .
C19 C20 1.407(6) .
C19 C28 1.495(6) .
C20 H20 0.9500 .
C21 H21A 0.9900 .
C21 H21B 0.9900 .
C21 C24 1.518(6) .
C22 H22 0.9500 .
C22 C23 1.386(7) .
C23 H23 0.9500 .
C23 C24 1.373(7) .
C24 C25 1.377(6) .
C25 H25 0.9500 .
C25 C26 1.384(6) .
C26 H26 0.9500 .
C29 H29 0.9500 .
C29 C30 1.377(7) .
C30 H30 0.9500 .
C30 C31 1.370(9) .
C31 C32 1.393(9) .
C32 H32 0.9500 .
C32 C33 1.372(7) .
C33 H33 0.9500 .
C34 H34A 0.9900 .
C34 H34B 0.9900 .
C34 C35 1.555(9) .
C35 C34 1.555(9) 3
C35 C36 1.508(8) .
C35 C36 1.508(8) 3
C36 H36A 0.9900 .
C36 H36B 0.9900 .
C37 H37 0.9500 .
C37 C38 1.390(7) .
C38 H38 0.9500 .
C38 C39 1.378(8) .
C39 C40 1.369(8) .
C40 H40 0.9500 .
C40 C41 1.384(7) .
C41 H41 0.9500 .

loop_
_geom_torsion_atom_site_label_1
_geom_torsion_atom_site_label_2
_geom_torsion_atom_site_label_3
_geom_torsion_atom_site_label_4
_geom_torsion
_geom_torsion_site_symmetry_1
_geom_torsion_site_symmetry_4
Co1 O3 C13 O2 14.9(6) . .
Co1 O3 C13 C3 -165.9(3) . .
Co1 O7 C27 O8 91.3(11) . .
Co1 O7 C27 C17 -90.7(11) . .
Co1 O9 C28 O10 -0.9(4) 8_665 .
Co1 O9 C28 C19 -179.2(4) 8_665 .
Co1 O10 C28 O9 1.0(4) 8_665 .
Co1 O10 C28 C19 179.3(3) 8_665 .
Co1 N1 C8 C9 -174.1(4) 4_455 .
Co1 N1 C12 C11 175.3(4) 4_455 .
Co1 N3 C29 C30 -173.0(4) . .
Co1 N3 C33 C32 171.8(5) . .
Co2 O2 C13 O3 -86.1(10) . .
Co2 O2 C13 C3 94.6(10) . .
Co2 O4 C14 O5 9.9(4) 8 .
Co2 O4 C14 C5 -167.6(4) 8 .
Co2 O5 C14 O4 -10.6(4) 8 .
Co2 O5 C14 C5 166.9(3) 8 .
Co2 O8 C27 O7 13.7(6) . .
Co2 O8 C27 C17 -164.2(3) . .
Co2 N2 C22 C23 -176.6(4) 4 .
Co2 N2 C26 C25 176.2(3) 4 .
Co2 N4 C37 C38 -174.8(4) . .
Co2 N4 C41 C40 174.9(4) . .
O1 C1 C2 C3 178.1(4) . .
O1 C1 C6 C5 -178.6(4) . .
O1 C7 C10 C9 177.9(4) . .
O1 C7 C10 C11 1.4(6) . .
O6 C15 C16 C17 176.2(4) . .
O6 C15 C20 C19 -175.6(4) . .
O6 C21 C24 C23 -106.3(5) . .
O6 C21 C24 C25 72.7(5) . .
O11 C31 C32 C33 -179.3(6) . .
O11 C34 C35 C34 59.2(5) . 3
O11 C34 C35 C36 179.5(5) . 3
O11 C34 C35 C36 -57.1(8) . .
O12 C39 C40 C41 -173.7(5) . .
N1 C8 C9 C10 0.2(8) . .
N2 C22 C23 C24 -0.1(8) . .
N3 C29 C30 C31 1.2(9) . .
N4 C37 C38 C39 1.2(9) . .
C1 O1 C7 C10 85.2(4) . .
C1 C2 C3 C4 -0.1(6) . .
C1 C2 C3 C13 178.7(4) . .
C2 C1 C6 C5 0.4(6) . .
C2 C3 C4 C5 1.4(6) . .
C2 C3 C13 O2 0.3(6) . .
C2 C3 C13 O3 -179.0(4) . .
C3 C4 C5 C6 -1.7(6) . .
C3 C4 C5 C14 173.0(4) . .
C4 C3 C13 O2 179.0(4) . .
C4 C3 C13 O3 -0.3(6) . .
C4 C5 C6 C1 0.9(6) . .
C4 C5 C14 O4 9.1(6) . .
C4 C5 C14 O5 -168.4(4) . .
C6 C1 C2 C3 -0.8(6) . .
C6 C5 C14 O4 -176.0(4) . .
C6 C5 C14 O5 6.5(6) . .
C7 O1 C1 C2 21.4(6) . .
C7 O1 C1 C6 -159.7(4) . .
C7 C10 C11 C12 179.2(5) . .
C8 N1 C12 C11 1.2(7) . .
C8 C9 C10 C7 -178.3(4) . .
C8 C9 C10 C11 -1.4(7) . .
C9 C10 C11 C12 2.6(7) . .
C10 C11 C12 N1 -2.6(8) . .
C12 N1 C8 C9 0.0(7) . .
C13 C3 C4 C5 -177.4(4) . .
C14 C5 C6 C1 -174.0(4) . .
C15 O6 C21 C24 71.9(5) . .
C15 C16 C17 C18 -1.2(6) . .
C15 C16 C17 C27 -179.8(4) . .
C16 C15 C20 C19 -0.8(6) . .
C16 C17 C18 C19 -0.4(6) . .
C16 C17 C27 O7 8.1(6) . .
C16 C17 C27 O8 -173.9(4) . .
C17 C18 C19 C20 1.4(6) . .
C17 C18 C19 C28 179.1(4) . .
C18 C17 C27 O7 -170.6(4) . .
C18 C17 C27 O8 7.5(6) . .
C18 C19 C20 C15 -0.8(6) . .
C18 C19 C28 O9 10.3(6) . .
C18 C19 C28 O10 -167.9(4) . .
C20 C15 C16 C17 1.8(6) . .
C20 C19 C28 O9 -172.0(4) . .
C20 C19 C28 O10 9.8(6) . .
C21 O6 C15 C16 40.2(6) . .
C21 O6 C15 C20 -145.1(4) . .
C21 C24 C25 C26 -178.5(4) . .
C22 N2 C26 C25 -1.7(7) . .
C22 C23 C24 C21 178.1(4) . .
C22 C23 C24 C25 -0.8(7) . .
C23 C24 C25 C26 0.5(6) . .
C24 C25 C26 N2 0.8(7) . .
C26 N2 C22 C23 1.4(7) . .
C27 C17 C18 C19 178.2(4) . .
C28 C19 C20 C15 -178.6(4) . .
C29 N3 C33 C32 -1.6(8) . .
C29 C30 C31 O11 178.3(6) . .
C29 C30 C31 C32 -1.8(9) . .
C30 C31 C32 C33 0.9(10) . .
C31 O11 C34 C35 102.2(7) . .
C31 C32 C33 N3 0.9(10) . .
C33 N3 C29 C30 0.5(8) . .
C34 O11 C31 C30 25.5(10) . .
C34 O11 C31 C32 -154.3(7) . .
C34 C35 C36 O12 -58.2(8) . .
C34 C35 C36 O12 -177.1(5) 3 .
C36 O12 C39 C38 -175.9(6) . .
C36 O12 C39 C40 0.9(9) . .
C36 C35 C36 O12 60.5(4) 3 .
C37 N4 C41 C40 -0.5(7) . .
C37 C38 C39 O12 174.1(5) . .
C37 C38 C39 C40 -2.9(9) . .
C38 C39 C40 C41 3.0(9) . .
C39 O12 C36 C35 154.9(5) . .
C39 C40 C41 N4 -1.4(8) . .
C41 N4 C37 C38 0.6(7) . .
